data_4079799
loop_
_publ_author_name
'Pushkarevsky, Nikolay A.'
'Konchenko, Sergey N.'
'Virovets, Alexander V.'
'Scheer, Manfred'

_publ_section_title
;
 Transformation of a Phosphorus-Bound Cp* Moiety in the Coordination
 Sphere of Manganese Carbonyl Complexes
;
_journal_issue 3
_journal_name_full Organometallics
_journal_page_first 770
_journal_paper_doi 10.1021/om300808t
_journal_volume 32
_journal_year 2013
_chemical_formula_sum 'C37 H29 Au Mn2 O9 P2'
_chemical_formula_weight 986.39
_chemical_name_systematic
;
 ?
;
_space_group_IT_number 14
_symmetry_cell_setting monoclinic
_symmetry_space_group_name_Hall '-P 2ybc'
_symmetry_space_group_name_H-M 'P 1 21/c 1'
_atom_sites_solution_hydrogens geom
_atom_sites_solution_primary direct
_atom_sites_solution_secondary difmap
_audit_creation_method SHELXL-97
_cell_angle_alpha 90.00
_cell_angle_beta 108.04(3)
_cell_angle_gamma 90.00
_cell_formula_units_Z 4
_cell_length_a 18.947(4)
_cell_length_b 12.731(3)
_cell_length_c 16.313(3)
_cell_measurement_reflns_used 36
_cell_measurement_temperature 203.0(2)
_cell_measurement_theta_max 13.7
_cell_measurement_theta_min 7.3
_cell_volume 3741.5(15)
_computing_cell_refinement 'STOE STADI4 software'
_computing_data_collection 'STOE STADI4 software'
_computing_data_reduction 'STOE STADI4 software'
_computing_molecular_graphics 'local programs'
_computing_publication_material 'local programs'
_computing_structure_refinement 'SHELXL-97 (Sheldrick, 1997)'
_computing_structure_solution 'SHELXS-97 (Sheldrick, 1990)'
_diffrn_ambient_temperature 203.0(2)
_diffrn_measured_fraction_theta_full 1.000
_diffrn_measured_fraction_theta_max 0.999
_diffrn_measurement_device_type 'STOE STADI4 Diffractometer'
_diffrn_measurement_method \q/2\q
_diffrn_radiation_monochromator graphite
_diffrn_radiation_source 'fine-focus sealed tube'
_diffrn_radiation_type MoK\a
_diffrn_radiation_wavelength 0.71073
_diffrn_reflns_av_R_equivalents 0.0838
_diffrn_reflns_av_sigmaI/netI 0.1058
_diffrn_reflns_limit_h_max 21
_diffrn_reflns_limit_h_min -22
_diffrn_reflns_limit_k_max 0
_diffrn_reflns_limit_k_min -15
_diffrn_reflns_limit_l_max 19
_diffrn_reflns_limit_l_min 0
_diffrn_reflns_number 6895
_diffrn_reflns_theta_full 25.00
_diffrn_reflns_theta_max 25.02
_diffrn_reflns_theta_min 1.96
_diffrn_standards_decay_% 10.9
_diffrn_standards_interval_time 60
_diffrn_standards_number 3
_exptl_absorpt_coefficient_mu 4.714
_exptl_absorpt_correction_T_max 0.6180
_exptl_absorpt_correction_T_min 0.5015
_exptl_absorpt_correction_type integration
_exptl_absorpt_process_details 'X-RED (STOE)'
_exptl_crystal_colour yellow
_exptl_crystal_density_diffrn 1.751
_exptl_crystal_density_method 'not measured'
_exptl_crystal_description plate
_exptl_crystal_F_000 1928
_exptl_crystal_size_max 0.18
_exptl_crystal_size_mid 0.16
_exptl_crystal_size_min 0.08
_refine_diff_density_max 1.588
_refine_diff_density_min -0.946
_refine_diff_density_rms 0.194
_refine_ls_extinction_coef 0.00018(5)
_refine_ls_extinction_expression Fc^*^=kFc[1+0.001xFc^2^\l^3^/sin(2\q)]^-1/4^
_refine_ls_extinction_method SHELXL
_refine_ls_goodness_of_fit_ref 1.145
_refine_ls_hydrogen_treatment constr
_refine_ls_matrix_type full
_refine_ls_number_parameters 461
_refine_ls_number_reflns 6602
_refine_ls_number_restraints 0
_refine_ls_restrained_S_all 1.145
_refine_ls_R_factor_all 0.1442
_refine_ls_R_factor_gt 0.0695
_refine_ls_shift/su_max 0.000
_refine_ls_shift/su_mean 0.000
_refine_ls_structure_factor_coef Fsqd
_refine_ls_weighting_details 'calc w=1/[\s^2^(Fo^2^)+(0.0363P)^2^+30.6529P] where P=(Fo^2^+2Fc^2^)/3'
_refine_ls_weighting_scheme calc
_refine_ls_wR_factor_gt 0.1229
_refine_ls_wR_factor_ref 0.1606
_reflns_number_gt 4090
_reflns_number_total 6602
_reflns_threshold_expression >2sigma(I)
_cod_data_source_file om300808t_si_003.cif
_cod_data_source_block compound_3a
_cod_depositor_comments
;
The following automatic conversions were performed:
'_atom_site_symetry_multiplicity' tag replaced with
'_atom_site_symmetry_multiplicity'.

Automatic conversion script
Id: cif_correct_tags 1440 2010-10-19 06:21:57Z saulius 
;
_cod_original_cell_volume 3741.8(13)
_cod_original_sg_symbol_H-M P2(1)/c
_cod_database_code 4079799

loop_
_symmetry_equiv_pos_as_xyz
'x, y, z'
'-x, y+1/2, -z+1/2'
'-x, -y, -z'
'x, -y-1/2, z-1/2'

loop_
_atom_site_label
_atom_site_type_symbol
_atom_site_fract_x
_atom_site_fract_y
_atom_site_fract_z
_atom_site_U_iso_or_equiv
_atom_site_adp_type
_atom_site_occupancy
_atom_site_symmetry_multiplicity
_atom_site_calc_flag
_atom_site_refinement_flags
Au1 Au 0.72064(3) 0.44423(4) -0.00364(4) 0.04170(19) Uani 1 1 d .
Mn1 Mn 0.73037(13) 0.23506(16) 0.00192(17) 0.0497(6) Uani 1 1 d .
Mn2 Mn 0.82231(12) 0.38145(19) 0.14591(14) 0.0468(6) Uani 1 1 d .
P2 P 0.6589(2) 0.5932(3) -0.0723(2) 0.0388(9) Uani 1 1 d .
P1 P 0.8178(2) 0.2052(3) 0.1295(3) 0.0529(11) Uani 1 1 d .
C73 C 0.8001(9) 0.2450(12) -0.0538(12) 0.056(4) Uani 1 1 d .
O73 O 0.8415(7) 0.2524(11) -0.0931(8) 0.081(4) Uani 1 1 d .
C72 C 0.6578(9) 0.2415(12) 0.0558(11) 0.058(5) Uani 1 1 d .
O72 O 0.6120(6) 0.2433(11) 0.0863(8) 0.083(4) Uani 1 1 d .
C74 C 0.6573(9) 0.2725(12) -0.0964(11) 0.054(4) Uani 1 1 d .
O74 O 0.6120(7) 0.2826(8) -0.1620(8) 0.066(3) Uani 1 1 d .
C71 C 0.7153(10) 0.0979(14) -0.0212(13) 0.071(5) Uani 1 1 d .
O71 O 0.7041(7) 0.0109(9) -0.0366(9) 0.095(5) Uani 1 1 d .
C83 C 0.8907(8) 0.3850(12) 0.0900(10) 0.050(4) Uani 1 1 d .
O83 O 0.9383(6) 0.3909(9) 0.0582(8) 0.072(3) Uani 1 1 d .
C81 C 0.8923(9) 0.3860(14) 0.2470(11) 0.061(5) Uani 1 1 d .
O81 O 0.9387(7) 0.3915(11) 0.3130(8) 0.090(4) Uani 1 1 d .
C84 C 0.8109(10) 0.5228(14) 0.1414(10) 0.059(5) Uani 1 1 d .
O84 O 0.8074(8) 0.6135(11) 0.1466(8) 0.081(4) Uani 1 1 d .
C82 C 0.7525(9) 0.3742(16) 0.2016(10) 0.067(5) Uani 1 1 d .
O82 O 0.7131(7) 0.3694(12) 0.2420(9) 0.098(5) Uani 1 1 d .
C221 C 0.6167(8) 0.6644(10) -0.0031(9) 0.041(3) Uani 1 1 d .
C226 C 0.6198(9) 0.7710(11) 0.0049(10) 0.054(4) Uani 1 1 d .
H112 H 0.6456 0.8103 -0.0255 0.054 Uiso 1 1 calc R
C225 C 0.5857(10) 0.8218(13) 0.0570(12) 0.073(5) Uani 1 1 d .
H113 H 0.5880 0.8954 0.0615 0.073 Uiso 1 1 calc R
C224 C 0.5480(9) 0.7651(13) 0.1029(10) 0.058(4) Uani 1 1 d .
H114 H 0.5240 0.7998 0.1376 0.058 Uiso 1 1 calc R
C223 C 0.5463(9) 0.6573(12) 0.0969(9) 0.052(4) Uani 1 1 d .
H115 H 0.5218 0.6179 0.1285 0.052 Uiso 1 1 calc R
C222 C 0.5802(8) 0.6074(12) 0.0451(9) 0.050(4) Uani 1 1 d .
H116 H 0.5791 0.5337 0.0419 0.050 Uiso 1 1 calc R
C211 C 0.7149(8) 0.6891(10) -0.1076(9) 0.042(3) Uani 1 1 d .
C216 C 0.6847(9) 0.7516(13) -0.1770(11) 0.066(5) Uani 1 1 d .
H122 H 0.6346 0.7438 -0.2098 0.066 Uiso 1 1 calc R
C215 C 0.7284(11) 0.8274(14) -0.1995(12) 0.075(5) Uani 1 1 d .
H123 H 0.7071 0.8695 -0.2482 0.075 Uiso 1 1 calc R
C214 C 0.8010(11) 0.8427(16) -0.1534(12) 0.079(6) Uani 1 1 d .
H124 H 0.8308 0.8901 -0.1722 0.079 Uiso 1 1 calc R
C213 C 0.8293(10) 0.7866(16) -0.0782(13) 0.084(6) Uani 1 1 d .
H125 H 0.8768 0.8017 -0.0406 0.084 Uiso 1 1 calc R
C212 C 0.7870(9) 0.7079(15) -0.0586(12) 0.073(5) Uani 1 1 d .
H126 H 0.8084 0.6656 -0.0100 0.073 Uiso 1 1 calc R
C201 C 0.5826(7) 0.5629(10) -0.1691(8) 0.035(3) Uani 1 1 d .
C206 C 0.5101(8) 0.5925(13) -0.1815(10) 0.054(4) Uani 1 1 d .
H132 H 0.4977 0.6356 -0.1412 0.054 Uiso 1 1 calc R
C205 C 0.4549(8) 0.5570(14) -0.2559(10) 0.059(4) Uani 1 1 d .
H133 H 0.4052 0.5769 -0.2658 0.059 Uiso 1 1 calc R
C204 C 0.4733(10) 0.4942(14) -0.3131(11) 0.066(5) Uani 1 1 d .
H134 H 0.4355 0.4693 -0.3614 0.066 Uiso 1 1 calc R
C203 C 0.5454(10) 0.4660(11) -0.3027(10) 0.060(5) Uani 1 1 d .
H135 H 0.5575 0.4243 -0.3439 0.060 Uiso 1 1 calc R
C202 C 0.5998(9) 0.5007(11) -0.2298(10) 0.050(4) Uani 1 1 d .
H136 H 0.6495 0.4816 -0.2213 0.050 Uiso 1 1 calc R
C1 C 0.8974(8) 0.1026(14) 0.1476(12) 0.066(5) Uani 1 1 d .
C5 C 0.9612(11) 0.1404(15) 0.2116(13) 0.073(5) Uani 1 1 d .
C4 C 0.9605(11) 0.1061(15) 0.2972(13) 0.075(6) Uani 1 1 d .
C3 C 0.9030(11) 0.0426(16) 0.2895(16) 0.085(6) Uani 1 1 d .
C2 C 0.8557(9) 0.0261(14) 0.1986(12) 0.065(5) Uani 1 1 d .
C6 C 0.7921(10) 0.1075(16) 0.1973(15) 0.096(8) Uani 1 1 d .
O6 O 0.7378(9) 0.0971(14) 0.2225(13) 0.156(9) Uani 1 1 d .
C11 C 0.9087(11) 0.0512(15) 0.0669(13) 0.095(7) Uani 1 1 d .
H37A H 0.9389 0.0968 0.0437 0.095 Uiso 1 1 calc R
H37B H 0.8609 0.0404 0.0237 0.095 Uiso 1 1 calc R
H37C H 0.9335 -0.0159 0.0825 0.095 Uiso 1 1 calc R
C51 C 1.0150(11) 0.1947(15) 0.1951(13) 0.082(6) Uani 1 1 d .
H38A H 1.0121 0.2103 0.1378 0.082 Uiso 1 1 calc R
H38B H 1.0560 0.2176 0.2406 0.082 Uiso 1 1 calc R
C41 C 1.0177(11) 0.1432(18) 0.3801(13) 0.103(7) Uani 1 1 d .
H39A H 1.0065 0.1130 0.4292 0.103 Uiso 1 1 calc R
H39B H 1.0161 0.2192 0.3833 0.103 Uiso 1 1 calc R
H39C H 1.0668 0.1212 0.3804 0.103 Uiso 1 1 calc R
C31 C 0.8819(12) -0.0128(18) 0.3580(14) 0.108(8) Uani 1 1 d .
H40A H 0.8933 -0.0869 0.3568 0.108 Uiso 1 1 calc R
H40B H 0.8291 -0.0042 0.3486 0.108 Uiso 1 1 calc R
H40C H 0.9093 0.0164 0.4137 0.108 Uiso 1 1 calc R
C21 C 0.8381(14) -0.0796(18) 0.1697(15) 0.148(12) Uani 1 1 d .
H41A H 0.7851 -0.0856 0.1413 0.148 Uiso 1 1 calc R
H41B H 0.8526 -0.1268 0.2187 0.148 Uiso 1 1 calc R
H41C H 0.8645 -0.0979 0.1295 0.148 Uiso 1 1 calc R

loop_
_atom_site_aniso_label
_atom_site_aniso_U_11
_atom_site_aniso_U_22
_atom_site_aniso_U_33
_atom_site_aniso_U_23
_atom_site_aniso_U_13
_atom_site_aniso_U_12
Au1 0.0437(3) 0.0357(3) 0.0475(3) 0.0084(3) 0.0167(2) 0.0069(3)
Mn1 0.0468(14) 0.0323(11) 0.0729(16) 0.0105(12) 0.0226(12) 0.0042(11)
Mn2 0.0425(13) 0.0538(14) 0.0467(14) 0.0143(11) 0.0176(11) 0.0046(11)
P2 0.039(2) 0.035(2) 0.044(2) 0.0070(17) 0.0149(18) 0.0054(16)
P1 0.036(2) 0.049(2) 0.079(3) 0.025(2) 0.026(2) 0.0144(19)
C73 0.046(10) 0.047(10) 0.076(12) -0.002(9) 0.019(9) -0.002(8)
O73 0.074(9) 0.106(11) 0.071(9) -0.023(8) 0.035(7) -0.010(8)
C72 0.038(9) 0.049(10) 0.076(12) 0.018(9) 0.002(9) 0.007(8)
O72 0.038(7) 0.115(11) 0.103(10) 0.036(8) 0.032(7) 0.009(7)
C74 0.054(10) 0.041(9) 0.064(12) 0.000(8) 0.014(9) 0.000(8)
O74 0.072(8) 0.048(7) 0.066(8) 0.004(6) 0.006(7) 0.001(6)
C71 0.055(11) 0.043(10) 0.110(17) 0.005(11) 0.016(11) 0.001(9)
O71 0.087(10) 0.034(7) 0.131(13) 0.001(8) -0.014(8) -0.003(7)
C83 0.037(9) 0.050(9) 0.053(10) 0.007(8) 0.001(8) -0.001(7)
O83 0.066(8) 0.073(8) 0.095(9) -0.009(7) 0.052(7) -0.011(6)
C81 0.046(10) 0.083(13) 0.054(11) 0.003(10) 0.014(9) -0.008(9)
O81 0.074(9) 0.113(11) 0.069(9) 0.019(8) 0.003(7) -0.006(8)
C84 0.083(13) 0.057(11) 0.039(10) 0.001(8) 0.024(9) -0.008(10)
O84 0.110(11) 0.073(9) 0.064(8) -0.019(7) 0.033(8) -0.002(8)
C82 0.046(10) 0.110(16) 0.044(10) 0.012(10) 0.009(8) 0.004(10)
O82 0.075(9) 0.146(14) 0.089(10) 0.027(10) 0.048(8) 0.004(9)
C221 0.053(9) 0.029(7) 0.043(8) 0.011(7) 0.018(7) 0.006(7)
C226 0.072(11) 0.029(8) 0.074(11) 0.003(8) 0.043(9) 0.000(8)
C225 0.094(14) 0.040(10) 0.102(15) -0.024(10) 0.056(12) 0.002(10)
C224 0.058(10) 0.058(11) 0.065(11) -0.024(9) 0.032(9) -0.001(8)
C223 0.071(11) 0.047(9) 0.056(10) 0.003(8) 0.044(9) 0.003(8)
C222 0.061(10) 0.040(8) 0.056(10) 0.007(8) 0.026(8) -0.003(8)
C211 0.053(9) 0.034(8) 0.037(8) -0.002(7) 0.010(7) 0.002(7)
C216 0.054(10) 0.076(13) 0.061(11) 0.018(10) 0.006(9) -0.009(9)
C215 0.077(14) 0.064(12) 0.082(14) 0.017(11) 0.022(11) -0.006(11)
C214 0.087(14) 0.098(15) 0.066(12) 0.032(12) 0.041(11) -0.006(12)
C213 0.048(11) 0.103(16) 0.104(16) 0.032(13) 0.025(11) -0.018(11)
C212 0.057(11) 0.080(13) 0.079(13) 0.033(11) 0.015(10) -0.004(10)
C201 0.033(7) 0.032(7) 0.043(8) 0.017(7) 0.017(6) 0.008(6)
C206 0.044(9) 0.068(11) 0.061(11) 0.018(9) 0.032(8) 0.000(8)
C205 0.039(9) 0.078(12) 0.054(10) 0.032(10) 0.007(8) 0.009(9)
C204 0.064(12) 0.063(11) 0.060(12) -0.004(9) 0.005(10) -0.006(10)
C203 0.092(14) 0.037(10) 0.052(10) 0.007(8) 0.026(10) 0.013(9)
C202 0.051(9) 0.042(9) 0.057(10) 0.009(8) 0.017(8) 0.015(8)
C1 0.033(9) 0.079(12) 0.080(13) 0.042(11) 0.009(9) 0.006(8)
C5 0.077(14) 0.076(14) 0.080(14) 0.016(11) 0.042(12) 0.022(11)
C4 0.068(13) 0.061(12) 0.080(14) -0.002(11) -0.003(11) 0.022(10)
C3 0.061(12) 0.071(14) 0.14(2) -0.014(14) 0.053(14) -0.016(11)
C2 0.046(10) 0.070(13) 0.075(13) 0.020(10) 0.012(9) 0.006(9)
C6 0.062(12) 0.087(14) 0.15(2) 0.073(14) 0.053(14) 0.025(11)
O6 0.106(12) 0.170(16) 0.24(2) 0.152(16) 0.118(14) 0.071(12)
C11 0.096(15) 0.074(13) 0.109(16) -0.022(12) 0.024(13) 0.052(12)
C51 0.087(15) 0.079(14) 0.082(14) 0.005(11) 0.027(12) -0.010(12)
C41 0.080(15) 0.120(19) 0.103(17) -0.012(15) 0.020(13) 0.015(14)
C31 0.110(18) 0.104(18) 0.104(18) 0.017(15) 0.026(15) 0.021(15)
C21 0.16(2) 0.10(2) 0.11(2) -0.016(16) -0.059(17) 0.060(18)

loop_
_atom_type_symbol
_atom_type_description
_atom_type_scat_dispersion_real
_atom_type_scat_dispersion_imag
_atom_type_scat_source
C C 0.0033 0.0016 'International Tables Vol C Tables 4.2.6.8 and 6.1.1.4'
H H 0.0000 0.0000 'International Tables Vol C Tables 4.2.6.8 and 6.1.1.4'
O O 0.0106 0.0060 'International Tables Vol C Tables 4.2.6.8 and 6.1.1.4'
P P 0.1023 0.0942 'International Tables Vol C Tables 4.2.6.8 and 6.1.1.4'
Mn Mn 0.3368 0.7283 'International Tables Vol C Tables 4.2.6.8 and 6.1.1.4'
Au Au -2.0133 8.8022 'International Tables Vol C Tables 4.2.6.8 and 6.1.1.4'

loop_
_geom_angle_atom_site_label_1
_geom_angle_atom_site_label_2
_geom_angle_atom_site_label_3
_geom_angle
P2 Au1 C84 102.2(4)
P2 Au1 Mn1 148.14(11)
C84 Au1 Mn1 109.1(4)
P2 Au1 Mn2 141.52(11)
C84 Au1 Mn2 39.4(4)
Mn1 Au1 Mn2 69.75(8)
C71 Mn1 C73 93.2(8)
C71 Mn1 C74 92.4(8)
C73 Mn1 C74 90.7(7)
C71 Mn1 C72 92.8(8)
C73 Mn1 C72 173.4(7)
C74 Mn1 C72 86.2(7)
C71 Mn1 P1 93.1(6)
C73 Mn1 P1 91.9(5)
C74 Mn1 P1 173.8(5)
C72 Mn1 P1 90.6(5)
C71 Mn1 Au1 164.0(6)
C73 Mn1 Au1 88.1(5)
C74 Mn1 Au1 71.6(5)
C72 Mn1 Au1 85.3(5)
P1 Mn1 Au1 102.89(14)
C71 Mn1 Mn2 140.0(6)
C73 Mn1 Mn2 90.7(5)
C74 Mn1 Mn2 127.4(5)
C72 Mn1 Mn2 86.5(5)
P1 Mn1 Mn2 47.01(13)
Au1 Mn1 Mn2 55.88(6)
C81 Mn2 C83 91.3(7)
C81 Mn2 C84 92.9(8)
C83 Mn2 C84 92.9(7)
C81 Mn2 C82 89.2(7)
C83 Mn2 C82 178.5(8)
C84 Mn2 C82 88.5(8)
C81 Mn2 P1 97.7(6)
C83 Mn2 P1 88.4(5)
C84 Mn2 P1 169.3(6)
C82 Mn2 P1 90.1(6)
C81 Mn2 Au1 161.0(6)
C83 Mn2 Au1 87.6(5)
C84 Mn2 Au1 68.2(5)
C82 Mn2 Au1 92.3(5)
P1 Mn2 Au1 101.26(15)
C81 Mn2 Mn1 144.6(6)
C83 Mn2 Mn1 87.4(5)
C84 Mn2 Mn1 122.5(6)
C82 Mn2 Mn1 91.3(6)
P1 Mn2 Mn1 46.89(13)
Au1 Mn2 Mn1 54.37(6)
C221 P2 C201 105.1(6)
C221 P2 C211 105.9(6)
C201 P2 C211 104.6(6)
C221 P2 Au1 111.2(4)
C201 P2 Au1 113.0(4)
C211 P2 Au1 116.3(5)
C6 P1 C1 77.9(8)
C6 P1 Mn1 114.6(7)
C1 P1 Mn1 124.5(6)
C6 P1 Mn2 127.7(8)
C1 P1 Mn2 130.5(6)
Mn1 P1 Mn2 86.10(16)
O73 C73 Mn1 176.5(16)
O72 C72 Mn1 177.5(17)
O74 C74 Mn1 170.9(14)
O71 C71 Mn1 178.5(18)
O83 C83 Mn2 175.5(14)
O81 C81 Mn2 178.4(17)
O84 C84 Mn2 173.6(16)
O84 C84 Au1 113.9(13)
Mn2 C84 Au1 72.4(6)
O82 C82 Mn2 175.0(15)
C226 C221 C222 118.5(14)
C226 C221 P2 122.8(11)
C222 C221 P2 118.7(11)
C221 C226 C225 120.7(14)
C226 C225 C224 120.4(15)
C223 C224 C225 119.1(14)
C222 C223 C224 120.2(14)
C223 C222 C221 120.9(14)
C216 C211 C212 118.0(14)
C216 C211 P2 121.3(12)
C212 C211 P2 120.3(11)
C211 C216 C215 119.7(16)
C214 C215 C216 122.4(18)
C215 C214 C213 117.7(17)
C214 C213 C212 119.4(18)
C211 C212 C213 122.4(16)
C206 C201 C202 119.8(14)
C206 C201 P2 123.8(11)
C202 C201 P2 116.3(10)
C201 C206 C205 118.6(15)
C204 C205 C206 120.2(15)
C205 C204 C203 121.9(16)
C204 C203 C202 118.2(15)
C203 C202 C201 121.3(14)
C5 C1 C11 117.4(15)
C5 C1 C2 105.4(15)
C11 C1 C2 113.5(16)
C5 C1 P1 109.2(14)
C11 C1 P1 117.4(11)
C2 C1 P1 90.2(10)
C51 C5 C1 124.2(18)
C51 C5 C4 126(2)
C1 C5 C4 110.0(17)
C3 C4 C5 109.8(19)
C3 C4 C41 128(2)
C5 C4 C41 122.6(19)
C4 C3 C31 129(2)
C4 C3 C2 114(2)
C31 C3 C2 117.7(17)
C21 C2 C3 117.9(17)
C21 C2 C6 120.8(17)
C3 C2 C6 98.2(16)
C21 C2 C1 120(2)
C3 C2 C1 100.7(15)
C6 C2 C1 95.1(13)
O6 C6 C2 129.6(17)
O6 C6 P1 133.2(15)
C2 C6 P1 96.3(12)

loop_
_geom_bond_atom_site_label_1
_geom_bond_atom_site_label_2
_geom_bond_distance
Au1 P2 2.326(4)
Au1 C84 2.649(17)
Au1 Mn1 2.669(2)
Au1 Mn2 2.719(2)
Mn1 C71 1.791(18)
Mn1 C73 1.826(18)
Mn1 C74 1.829(18)
Mn1 C72 1.849(19)
Mn1 P1 2.255(5)
Mn1 Mn2 3.081(4)
Mn2 C81 1.769(17)
Mn2 C83 1.802(17)
Mn2 C84 1.812(18)
Mn2 C82 1.825(18)
Mn2 P1 2.259(5)
P2 C221 1.815(14)
P2 C201 1.822(13)
P2 C211 1.823(14)
P1 C6 1.828(18)
P1 C1 1.947(17)
C73 O73 1.159(17)
C72 O72 1.126(18)
C74 O74 1.153(17)
C71 O71 1.141(18)
C83 O83 1.174(16)
C81 O81 1.162(18)
C84 O84 1.161(18)
C82 O82 1.139(18)
C221 C226 1.362(18)
C221 C222 1.400(18)
C226 C225 1.38(2)
C225 C224 1.39(2)
C224 C223 1.38(2)
C223 C222 1.365(18)
C211 C216 1.358(19)
C211 C212 1.37(2)
C216 C215 1.39(2)
C215 C214 1.36(2)
C214 C213 1.38(2)
C213 C212 1.38(2)
C201 C206 1.378(18)
C201 C202 1.383(19)
C206 C205 1.41(2)
C205 C204 1.35(2)
C204 C203 1.37(2)
C203 C202 1.38(2)
C1 C5 1.42(2)
C1 C11 1.54(2)
C1 C2 1.63(2)
C5 C51 1.33(2)
C5 C4 1.47(2)
C4 C3 1.33(2)
C4 C41 1.52(2)
C3 C31 1.48(3)
C3 C2 1.49(3)
C2 C21 1.43(3)
C2 C6 1.59(2)
C6 O6 1.23(2)
